data_4339259
loop_
_publ_author_name
'Leitch, Alicea A.'
'Oakley, Richard T.'
'Reed, Robert W.'
'Thompson, Laurence K.'

_publ_section_title
;
 Electronic and magnetic interactions in pi-stacked bisthiadiazinyl
 radicals.
;
_journal_issue 16
_journal_name_full 'Inorganic chemistry'
_journal_page_first 6261
_journal_page_last 6270
_journal_paper_doi 10.1021/ic0700405
_journal_volume 46
_journal_year 2007
_chemical_formula_sum 'C21 H15 Cl N5 S2'
_chemical_formula_weight 436.95
_chemical_melting_point 195
_chemical_name_common PhClBTEt
_chemical_name_systematic
; 
 ? 
;
_space_group_IT_number 14
_symmetry_cell_setting monoclinic
_symmetry_space_group_name_Hall '-P 2yn'
_symmetry_space_group_name_H-M 'P 1 21/n 1'
_atom_sites_solution_hydrogens geom
_atom_sites_solution_primary direct
_atom_sites_solution_secondary difmap
_audit_creation_method SHELXL-97
_cell_angle_alpha 90.00
_cell_angle_beta 91.742(2)
_cell_angle_gamma 90.00
_cell_formula_units_Z 4
_cell_length_a 5.6870(2)
_cell_length_b 25.3004(8)
_cell_length_c 13.5877(4)
_cell_measurement_reflns_used 4385
_cell_measurement_temperature 298(2)
_cell_measurement_theta_max 64.95
_cell_measurement_theta_min 3.49
_cell_volume 1954.14(11)
_computing_cell_refinement 'Bruker SMART'
_computing_data_collection 'Bruker SMART'
_computing_data_reduction 'Bruker SAINT'
_computing_molecular_graphics 'Bruker SHELXTL'
_computing_publication_material 'Bruker SHELXTL'
_computing_structure_refinement 'SHELXL-97 (Sheldrick, 1997)'
_computing_structure_solution 'SHELXS-97 (Sheldrick, 1990)'
_diffrn_ambient_temperature 298(2)
_diffrn_measured_fraction_theta_full 0.972
_diffrn_measured_fraction_theta_max 0.972
_diffrn_radiation_monochromator graphite
_diffrn_radiation_source 'fine-focus sealed tube'
_diffrn_radiation_type CuK\a
_diffrn_radiation_wavelength 1.54178
_diffrn_reflns_av_R_equivalents 0.0302
_diffrn_reflns_av_sigmaI/netI 0.0296
_diffrn_reflns_limit_h_max 6
_diffrn_reflns_limit_h_min -6
_diffrn_reflns_limit_k_max 29
_diffrn_reflns_limit_k_min -21
_diffrn_reflns_limit_l_max 14
_diffrn_reflns_limit_l_min -15
_diffrn_reflns_number 8695
_diffrn_reflns_theta_full 65.05
_diffrn_reflns_theta_max 65.05
_diffrn_reflns_theta_min 3.49
_exptl_absorpt_coefficient_mu 3.877
_exptl_absorpt_correction_T_max 0.8925
_exptl_absorpt_correction_T_min 0.4825
_exptl_absorpt_correction_type multi-scan
_exptl_absorpt_process_details sadabs
_exptl_crystal_colour purple
_exptl_crystal_density_diffrn 1.485
_exptl_crystal_density_method 'not measured'
_exptl_crystal_description needle
_exptl_crystal_F_000 900
_exptl_crystal_size_max 0.22
_exptl_crystal_size_mid 0.05
_exptl_crystal_size_min 0.03
_refine_diff_density_max 0.229
_refine_diff_density_min -0.236
_refine_diff_density_rms 0.037
_refine_ls_extinction_coef 0.00114(17)
_refine_ls_extinction_expression Fc^*^=kFc[1+0.001xFc^2^\l^3^/sin(2\q)]^-1/4^
_refine_ls_extinction_method SHELXL
_refine_ls_goodness_of_fit_ref 1.065
_refine_ls_hydrogen_treatment difmap
_refine_ls_matrix_type full
_refine_ls_number_parameters 323
_refine_ls_number_reflns 3242
_refine_ls_number_restraints 0
_refine_ls_restrained_S_all 1.065
_refine_ls_R_factor_all 0.0425
_refine_ls_R_factor_gt 0.0350
_refine_ls_shift/su_max 0.000
_refine_ls_shift/su_mean 0.000
_refine_ls_structure_factor_coef Fsqd
_refine_ls_weighting_details 'calc w=1/[\s^2^(Fo^2^)+(0.0451P)^2^+0.5021P] where P=(Fo^2^+2Fc^2^)/3'
_refine_ls_weighting_scheme calc
_refine_ls_wR_factor_gt 0.0914
_refine_ls_wR_factor_ref 0.0961
_reflns_number_gt 2710
_reflns_number_total 3242
_reflns_threshold_expression >2sigma(I)
_cod_data_source_file ic0700405-file001.cif
_cod_data_source_block alet010m
_cod_original_sg_symbol_H-M P21(1)/n
_cod_database_code 4339259

loop_
_symmetry_equiv_pos_as_xyz
'x, y, z'
'-x+1/2, y+1/2, -z+1/2'
'-x, -y, -z'
'x-1/2, -y-1/2, z-1/2'

loop_
_atom_site_label
_atom_site_type_symbol
_atom_site_fract_x
_atom_site_fract_y
_atom_site_fract_z
_atom_site_U_iso_or_equiv
_atom_site_adp_type
_atom_site_occupancy
_atom_site_symmetry_multiplicity
_atom_site_calc_flag
Cl1 Cl 0.52696(11) -0.00668(2) 0.18882(4) 0.0633(2) Uani 1 1 d
S1 S 0.74342(10) 0.02233(2) 0.39890(4) 0.05504(19) Uani 1 1 d
S2 S 0.07199(11) 0.05175(2) 0.10700(4) 0.0591(2) Uani 1 1 d
N5 N 0.7870(3) 0.04784(7) 0.51039(13) 0.0526(5) Uani 1 1 d
N4 N 0.4655(3) 0.11002(7) 0.49599(13) 0.0502(4) Uani 1 1 d
N3 N 0.1984(3) 0.12117(7) 0.36715(12) 0.0472(4) Uani 1 1 d
N1 N -0.0761(3) 0.14032(7) 0.24507(13) 0.0537(5) Uani 1 1 d
N2 N -0.1410(3) 0.09609(8) 0.08915(14) 0.0572(5) Uani 1 1 d
C5 C 0.4948(4) 0.05430(8) 0.35023(15) 0.0464(5) Uani 1 1 d
C7 C 0.6517(3) 0.08521(9) 0.54306(16) 0.0469(5) Uani 1 1 d
C14 C 0.6994(4) 0.10392(9) 0.64523(15) 0.0466(5) Uani 1 1 d
C15 C 0.9048(4) 0.08951(10) 0.69735(19) 0.0588(6) Uani 1 1 d
H15 H 1.011(4) 0.0691(10) 0.6674(18) 0.064(7) Uiso 1 1 d
C16 C 0.9422(4) 0.10491(11) 0.79376(19) 0.0622(6) Uani 1 1 d
H16 H 1.087(5) 0.0938(10) 0.8303(19) 0.080(8) Uiso 1 1 d
C17 C 0.7780(4) 0.13510(11) 0.84044(19) 0.0605(6) Uani 1 1 d
H17 H 0.801(5) 0.1457(11) 0.910(2) 0.082(8) Uiso 1 1 d
C18 C 0.5741(4) 0.15037(11) 0.78944(18) 0.0583(6) Uani 1 1 d
H18 H 0.457(4) 0.1707(10) 0.8230(17) 0.061(7) Uiso 1 1 d
C19 C 0.5361(4) 0.13505(9) 0.69242(16) 0.0514(5) Uani 1 1 d
H19 H 0.389(4) 0.1449(8) 0.6551(16) 0.053(6) Uiso 1 1 d
C6 C 0.3929(3) 0.09479(8) 0.40758(15) 0.0464(5) Uani 1 1 d
C20 C 0.0963(4) 0.16517(10) 0.42487(17) 0.0516(5) Uani 1 1 d
H20A H -0.071(4) 0.1658(8) 0.4042(15) 0.048(6) Uiso 1 1 d
H20B H 0.113(4) 0.1542(9) 0.4922(18) 0.061(7) Uiso 1 1 d
C21 C 0.2182(6) 0.21660(12) 0.4040(2) 0.0694(7) Uani 1 1 d
H21C H 0.387(6) 0.2123(12) 0.416(2) 0.093(10) Uiso 1 1 d
H21B H 0.161(5) 0.2438(12) 0.442(2) 0.081(9) Uiso 1 1 d
H21A H 0.193(5) 0.2254(11) 0.337(2) 0.085(9) Uiso 1 1 d
C1 C 0.1029(4) 0.10999(8) 0.27471(15) 0.0470(5) Uani 1 1 d
C2 C -0.1832(4) 0.13204(9) 0.15473(16) 0.0502(5) Uani 1 1 d
C8 C -0.3741(4) 0.17061(9) 0.12990(15) 0.0507(5) Uani 1 1 d
C9 C -0.3812(4) 0.21920(11) 0.17719(17) 0.0597(6) Uani 1 1 d
H9 H -0.262(4) 0.2279(9) 0.2252(17) 0.059(7) Uiso 1 1 d
C10 C -0.5568(5) 0.25546(12) 0.15437(19) 0.0674(7) Uani 1 1 d
H10 H -0.561(5) 0.2879(11) 0.1882(19) 0.074(8) Uiso 1 1 d
C11 C -0.7296(4) 0.24332(13) 0.0848(2) 0.0680(7) Uani 1 1 d
H11 H -0.855(4) 0.2695(10) 0.0684(18) 0.072(7) Uiso 1 1 d
C12 C -0.7238(4) 0.19527(12) 0.0370(2) 0.0685(7) Uani 1 1 d
H12 H -0.838(5) 0.1873(10) -0.010(2) 0.078(8) Uiso 1 1 d
C13 C -0.5476(4) 0.15915(11) 0.05846(18) 0.0587(6) Uani 1 1 d
H13 H -0.536(4) 0.1266(9) 0.0268(17) 0.054(7) Uiso 1 1 d
C3 C 0.2024(4) 0.06829(9) 0.22023(15) 0.0475(5) Uani 1 1 d
C4 C 0.3990(4) 0.04212(8) 0.25842(16) 0.0480(5) Uani 1 1 d

loop_
_atom_site_aniso_label
_atom_site_aniso_U_11
_atom_site_aniso_U_22
_atom_site_aniso_U_33
_atom_site_aniso_U_23
_atom_site_aniso_U_13
_atom_site_aniso_U_12
Cl1 0.0703(4) 0.0525(4) 0.0674(4) -0.0109(3) 0.0081(3) 0.0049(3)
S1 0.0546(3) 0.0509(4) 0.0594(4) -0.0040(3) -0.0014(3) 0.0092(3)
S2 0.0686(4) 0.0555(4) 0.0529(3) -0.0080(3) -0.0049(3) 0.0006(3)
N5 0.0489(10) 0.0513(11) 0.0575(11) -0.0012(9) -0.0018(8) 0.0073(9)
N4 0.0529(10) 0.0516(11) 0.0459(10) -0.0011(8) -0.0039(8) 0.0060(8)
N3 0.0502(9) 0.0477(11) 0.0436(9) 0.0012(8) -0.0009(8) 0.0064(8)
N1 0.0578(10) 0.0580(12) 0.0451(10) 0.0010(9) -0.0030(8) 0.0056(9)
N2 0.0643(11) 0.0558(12) 0.0511(11) -0.0002(9) -0.0051(9) -0.0016(10)
C5 0.0490(11) 0.0413(12) 0.0491(12) 0.0028(10) 0.0041(9) -0.0015(9)
C7 0.0438(11) 0.0450(12) 0.0520(12) 0.0076(10) 0.0022(9) -0.0031(10)
C14 0.0452(11) 0.0469(12) 0.0476(12) 0.0028(10) -0.0008(9) -0.0029(9)
C15 0.0508(13) 0.0616(16) 0.0637(15) -0.0031(12) -0.0033(11) 0.0078(12)
C16 0.0534(13) 0.0708(17) 0.0616(15) -0.0012(13) -0.0119(12) 0.0016(12)
C17 0.0589(14) 0.0701(17) 0.0523(14) -0.0009(12) -0.0053(11) -0.0087(12)
C18 0.0530(13) 0.0654(16) 0.0565(14) -0.0053(12) 0.0024(11) 0.0000(12)
C19 0.0462(11) 0.0543(14) 0.0533(13) 0.0014(11) -0.0019(10) -0.0009(10)
C6 0.0471(11) 0.0424(12) 0.0499(12) 0.0049(10) 0.0041(9) 0.0005(9)
C20 0.0565(13) 0.0562(14) 0.0420(12) -0.0019(11) 0.0013(10) 0.0124(11)
C21 0.090(2) 0.0495(16) 0.0689(19) -0.0063(14) 0.0066(16) 0.0088(15)
C1 0.0494(11) 0.0461(12) 0.0456(11) 0.0039(10) 0.0017(9) -0.0015(10)
C2 0.0526(12) 0.0523(13) 0.0455(12) 0.0051(10) -0.0019(10) -0.0044(10)
C8 0.0487(11) 0.0598(14) 0.0436(11) 0.0079(11) 0.0008(9) -0.0035(11)
C9 0.0607(14) 0.0691(17) 0.0488(13) -0.0008(12) -0.0080(11) 0.0074(12)
C10 0.0710(16) 0.0746(19) 0.0565(15) -0.0018(14) -0.0024(13) 0.0160(14)
C11 0.0545(14) 0.086(2) 0.0639(16) 0.0109(15) 0.0016(12) 0.0126(14)
C12 0.0488(13) 0.090(2) 0.0656(16) 0.0068(15) -0.0106(12) -0.0079(14)
C13 0.0536(13) 0.0644(16) 0.0578(14) 0.0036(13) -0.0012(11) -0.0096(12)
C3 0.0526(12) 0.0439(12) 0.0465(11) 0.0017(10) 0.0076(9) -0.0076(10)
C4 0.0507(12) 0.0397(12) 0.0540(13) 0.0008(10) 0.0082(10) -0.0035(10)

loop_
_atom_type_symbol
_atom_type_description
_atom_type_scat_dispersion_real
_atom_type_scat_dispersion_imag
_atom_type_scat_source
C C 0.0181 0.0091 'International Tables Vol C Tables 4.2.6.8 and 6.1.1.4'
H H 0.0000 0.0000 'International Tables Vol C Tables 4.2.6.8 and 6.1.1.4'
N N 0.0311 0.0180 'International Tables Vol C Tables 4.2.6.8 and 6.1.1.4'
S S 0.3331 0.5567 'International Tables Vol C Tables 4.2.6.8 and 6.1.1.4'
Cl Cl 0.3639 0.7018 'International Tables Vol C Tables 4.2.6.8 and 6.1.1.4'

loop_
_geom_angle_atom_site_label_1
_geom_angle_atom_site_label_2
_geom_angle_atom_site_label_3
_geom_angle
_geom_angle_site_symmetry_1
_geom_angle_site_symmetry_3
N5 S1 C5 105.26(10) . .
N5 S1 N5 77.20(8) . 3_756
C5 S1 N5 176.25(8) . 3_756
N5 S1 C1 96.95(8) . 1_655
C5 S1 C1 90.11(8) . 1_655
N5 S1 C1 92.40(5) 3_756 1_655
N2 S2 C3 104.82(10) . .
C7 N5 S1 121.28(15) . .
C6 N4 C7 120.50(19) . .
C1 N3 C6 123.12(18) . .
C1 N3 C20 118.86(17) . .
C6 N3 C20 117.96(17) . .
C1 N1 C2 119.97(19) . .
C2 N2 S2 121.37(16) . .
C4 C5 C6 119.99(19) . .
C4 C5 S1 122.19(17) . .
C6 C5 S1 117.81(16) . .
N5 C7 N4 128.9(2) . .
N5 C7 C14 117.15(18) . .
N4 C7 C14 113.98(19) . .
C19 C14 C15 118.3(2) . .
C19 C14 C7 120.46(18) . .
C15 C14 C7 121.2(2) . .
C16 C15 C14 120.8(2) . .
C16 C15 H15 120.4(16) . .
C14 C15 H15 118.8(16) . .
C17 C16 C15 120.5(2) . .
C17 C16 H16 119.6(15) . .
C15 C16 H16 119.9(16) . .
C16 C17 C18 119.5(2) . .
C16 C17 H17 121.3(16) . .
C18 C17 H17 119.1(16) . .
C19 C18 C17 120.1(2) . .
C19 C18 H18 120.5(13) . .
C17 C18 H18 119.4(13) . .
C18 C19 C14 120.7(2) . .
C18 C19 H19 121.3(13) . .
C14 C19 H19 117.9(13) . .
N4 C6 N3 116.34(19) . .
N4 C6 C5 126.14(19) . .
N3 C6 C5 117.53(18) . .
N3 C20 C21 110.9(2) . .
N3 C20 H20A 104.5(12) . .
C21 C20 H20A 112.3(13) . .
N3 C20 H20B 105.0(14) . .
C21 C20 H20B 113.4(14) . .
H20A C20 H20B 110.1(18) . .
C20 C21 H21C 109.3(18) . .
C20 C21 H21B 111.3(18) . .
H21C C21 H21B 111(3) . .
C20 C21 H21A 109.1(17) . .
H21C C21 H21A 108(3) . .
H21B C21 H21A 109(2) . .
N1 C1 N3 115.70(19) . .
N1 C1 C3 125.9(2) . .
N3 C1 C3 118.37(18) . .
N2 C2 N1 129.4(2) . .
N2 C2 C8 116.81(19) . .
N1 C2 C8 113.8(2) . .
C9 C8 C13 118.5(2) . .
C9 C8 C2 120.4(2) . .
C13 C8 C2 121.1(2) . .
C10 C9 C8 120.9(2) . .
C10 C9 H9 119.6(14) . .
C8 C9 H9 119.5(14) . .
C11 C10 C9 120.1(3) . .
C11 C10 H10 120.2(17) . .
C9 C10 H10 119.7(17) . .
C10 C11 C12 119.5(3) . .
C10 C11 H11 119.8(15) . .
C12 C11 H11 120.6(15) . .
C11 C12 C13 120.8(2) . .
C11 C12 H12 119.6(17) . .
C13 C12 H12 119.6(17) . .
C12 C13 C8 120.2(3) . .
C12 C13 H13 123.4(14) . .
C8 C13 H13 116.4(14) . .
C4 C3 C1 119.37(19) . .
C4 C3 S2 122.25(17) . .
C1 C3 S2 118.38(16) . .
C5 C4 C3 121.5(2) . .
C5 C4 Cl1 119.50(17) . .
C3 C4 Cl1 118.96(17) . .

loop_
_geom_bond_atom_site_label_1
_geom_bond_atom_site_label_2
_geom_bond_distance
_geom_bond_site_symmetry_2
Cl1 C4 1.729(2) .
S1 N5 1.6584(19) .
S1 C5 1.742(2) .
S1 N5 3.4060(18) 3_756
S1 C1 3.486(2) 1_655
S2 N2 1.663(2) .
S2 C3 1.739(2) .
N5 C7 1.305(3) .
N4 C6 1.316(3) .
N4 C7 1.373(3) .
N3 C1 1.383(3) .
N3 C6 1.391(3) .
N3 C20 1.490(3) .
N1 C1 1.327(3) .
N1 C2 1.370(3) .
N2 C2 1.301(3) .
C5 C4 1.381(3) .
C5 C6 1.421(3) .
C7 C14 1.484(3) .
C14 C19 1.389(3) .
C14 C15 1.396(3) .
C15 C16 1.377(3) .
C15 H15 0.90(2) .
C16 C17 1.376(4) .
C16 H16 0.99(3) .
C17 C18 1.387(3) .
C17 H17 0.99(3) .
C18 C19 1.385(3) .
C18 H18 0.97(2) .
C19 H19 1.00(2) .
C20 C21 1.506(4) .
C20 H20A 0.98(2) .
C20 H20B 0.96(2) .
C21 H21C 0.97(3) .
C21 H21B 0.93(3) .
C21 H21A 0.95(3) .
C1 C3 1.417(3) .
C2 C8 1.491(3) .
C8 C9 1.388(3) .
C8 C13 1.393(3) .
C9 C10 1.384(3) .
C9 H9 0.95(2) .
C10 C11 1.377(4) .
C10 H10 0.94(3) .
C11 C12 1.379(4) .
C11 H11 0.99(3) .
C12 C13 1.381(4) .
C12 H12 0.92(3) .
C13 H13 0.93(2) .
C3 C4 1.387(3) .

loop_
_geom_torsion_atom_site_label_1
_geom_torsion_atom_site_label_2
_geom_torsion_atom_site_label_3
_geom_torsion_atom_site_label_4
_geom_torsion
_geom_torsion_site_symmetry_1
C5 S1 N5 C7 -1.9(2) .
N5 S1 N5 C7 -179.0(2) 3_756
C1 S1 N5 C7 90.10(17) 1_655
C3 S2 N2 C2 -1.9(2) .
N5 S1 C5 C4 -177.87(18) .
N5 S1 C5 C4 -47.2(14) 3_756
C1 S1 C5 C4 84.90(18) 1_655
N5 S1 C5 C6 3.27(19) .
N5 S1 C5 C6 133.9(12) 3_756
C1 S1 C5 C6 -93.96(16) 1_655
S1 N5 C7 N4 -1.6(3) .
S1 N5 C7 C14 177.65(15) .
C6 N4 C7 N5 4.1(3) .
C6 N4 C7 C14 -175.17(18) .
N5 C7 C14 C19 -166.4(2) .
N4 C7 C14 C19 13.0(3) .
N5 C7 C14 C15 11.6(3) .
N4 C7 C14 C15 -169.0(2) .
C19 C14 C15 C16 1.3(4) .
C7 C14 C15 C16 -176.8(2) .
C14 C15 C16 C17 -0.3(4) .
C15 C16 C17 C18 -0.5(4) .
C16 C17 C18 C19 0.3(4) .
C17 C18 C19 C14 0.6(4) .
C15 C14 C19 C18 -1.4(3) .
C7 C14 C19 C18 176.6(2) .
C7 N4 C6 N3 178.02(18) .
C7 N4 C6 C5 -2.2(3) .
C1 N3 C6 N4 179.41(19) .
C20 N3 C6 N4 2.3(3) .
C1 N3 C6 C5 -0.4(3) .
C20 N3 C6 C5 -177.51(19) .
C4 C5 C6 N4 179.5(2) .
S1 C5 C6 N4 -1.6(3) .
C4 C5 C6 N3 -0.6(3) .
S1 C5 C6 N3 178.25(15) .
C1 N3 C20 C21 -90.2(3) .
C6 N3 C20 C21 87.0(3) .
C2 N1 C1 N3 -179.60(18) .
C2 N1 C1 C3 0.8(3) .
C6 N3 C1 N1 -177.10(19) .
C20 N3 C1 N1 0.0(3) .
C6 N3 C1 C3 2.5(3) .
C20 N3 C1 C3 179.59(19) .
S2 N2 C2 N1 -1.2(3) .
S2 N2 C2 C8 178.46(15) .
C1 N1 C2 N2 2.2(4) .
C1 N1 C2 C8 -177.46(18) .
N2 C2 C8 C9 -158.6(2) .
N1 C2 C8 C9 21.1(3) .
N2 C2 C8 C13 20.8(3) .
N1 C2 C8 C13 -159.5(2) .
C13 C8 C9 C10 0.2(4) .
C2 C8 C9 C10 179.6(2) .
C8 C9 C10 C11 0.9(4) .
C9 C10 C11 C12 -1.1(4) .
C10 C11 C12 C13 0.3(4) .
C11 C12 C13 C8 0.8(4) .
C9 C8 C13 C12 -1.1(4) .
C2 C8 C13 C12 179.5(2) .
N1 C1 C3 C4 176.0(2) .
N3 C1 C3 C4 -3.6(3) .
N1 C1 C3 S2 -4.0(3) .
N3 C1 C3 S2 176.40(15) .
N2 S2 C3 C4 -175.91(17) .
N2 S2 C3 C1 4.10(19) .
C6 C5 C4 C3 -0.5(3) .
S1 C5 C4 C3 -179.34(16) .
C6 C5 C4 Cl1 179.23(16) .
S1 C5 C4 Cl1 0.4(3) .
C1 C3 C4 C5 2.7(3) .
S2 C3 C4 C5 -177.34(16) .
C1 C3 C4 Cl1 -177.09(15) .
S2 C3 C4 Cl1 2.9(3) .
